data_1560701
loop_
_publ_author_name
'Wu, Yu'
'Lu, Lu'
'Feng, Jianshen'
'Li, Yulong'
'Sun, Yanchun'
'Ma, Aiqing'

_publ_section_title
;
 Design and construction of diverse structures of coordination polymers:
 Photocatalytic properties
;
_journal_name_full 'Journal of Solid State Chemistry'
_journal_page_first 213
_journal_page_last 218
_journal_paper_doi 10.1016/j.jssc.2016.10.021
_journal_volume 245
_journal_year 2017
_chemical_formula_sum 'C39 H27 Co N5 O6'
_chemical_formula_weight 720.59
_space_group_IT_number 2
_space_group_name_Hall '-P 1'
_space_group_name_H-M_alt 'P -1'
_symmetry_cell_setting triclinic
_symmetry_space_group_name_H-M 'P -1'
_atom_sites_solution_hydrogens geom
_atom_sites_solution_primary direct
_atom_sites_solution_secondary difmap
_cell_angle_alpha 96.738(6)
_cell_angle_beta 103.275(6)
_cell_angle_gamma 103.868(6)
_cell_formula_units_Z 2
_cell_length_a 9.150(5)
_cell_length_b 10.646(6)
_cell_length_c 18.489(10)
_cell_measurement_reflns_used 5138
_cell_measurement_temperature 100(2)
_cell_measurement_theta_max 27.4232
_cell_measurement_theta_min 2.3793
_cell_volume 1673.3(16)
_computing_structure_refinement 'SHELXL-97 (Sheldrick, 1997)'
_computing_structure_solution 'SHELXS-97 (Sheldrick, 1990)'
_diffrn_ambient_temperature 100(2)
_diffrn_measured_fraction_theta_full 0.996
_diffrn_measured_fraction_theta_max 0.996
_diffrn_measurement_device_type bruker-CCD
_diffrn_radiation_monochromator graphite
_diffrn_radiation_source 'fine-focus sealed tube'
_diffrn_radiation_type MoK\a
_diffrn_radiation_wavelength 0.71073
_diffrn_reflns_av_R_equivalents 0.0241
_diffrn_reflns_av_sigmaI/netI 0.0349
_diffrn_reflns_limit_h_max 10
_diffrn_reflns_limit_h_min -10
_diffrn_reflns_limit_k_max 12
_diffrn_reflns_limit_k_min -12
_diffrn_reflns_limit_l_max 22
_diffrn_reflns_limit_l_min -21
_diffrn_reflns_number 13548
_diffrn_reflns_theta_full 25.10
_diffrn_reflns_theta_max 25.10
_diffrn_reflns_theta_min 2.38
_exptl_absorpt_coefficient_mu 0.570
_exptl_absorpt_correction_T_max 0.8994
_exptl_absorpt_correction_T_min 0.8897
_exptl_absorpt_correction_type multi-scan
_exptl_absorpt_process_details sadabs
_exptl_crystal_colour brown
_exptl_crystal_density_diffrn 1.430
_exptl_crystal_density_method 'not measured'
_exptl_crystal_description block
_exptl_crystal_F_000 742
_exptl_crystal_size_max 0.21
_exptl_crystal_size_mid 0.20
_exptl_crystal_size_min 0.19
_refine_diff_density_max 0.465
_refine_diff_density_min -0.511
_refine_diff_density_rms 0.068
_refine_ls_extinction_method none
_refine_ls_goodness_of_fit_ref 1.031
_refine_ls_hydrogen_treatment mixed
_refine_ls_matrix_type full
_refine_ls_number_parameters 460
_refine_ls_number_reflns 5937
_refine_ls_number_restraints 0
_refine_ls_restrained_S_all 1.031
_refine_ls_R_factor_all 0.0494
_refine_ls_R_factor_gt 0.0401
_refine_ls_shift/su_max 0.001
_refine_ls_shift/su_mean 0.000
_refine_ls_structure_factor_coef Fsqd
_refine_ls_weighting_details 'calc w=1/[\s^2^(Fo^2^)+(0.0715P)^2^+0.5837P] where P=(Fo^2^+2Fc^2^)/3'
_refine_ls_weighting_scheme calc
_refine_ls_wR_factor_gt 0.1113
_refine_ls_wR_factor_ref 0.1179
_reflns_number_gt 5006
_reflns_number_total 5937
_reflns_threshold_expression >2sigma(I)
_cod_data_source_file JSSC-2017-245-213.cif
_cod_data_source_block ww3
_cod_original_cell_volume 1673.2(16)
_cod_original_sg_symbol_H-M P-1
_cod_original_formula_sum 'C39 H27 Co N5 O6 '
_cod_database_code 1560701

loop_
_symmetry_equiv_pos_as_xyz
'x, y, z'
'-x, -y, -z'

loop_
_atom_site_label
_atom_site_type_symbol
_atom_site_fract_x
_atom_site_fract_y
_atom_site_fract_z
_atom_site_U_iso_or_equiv
_atom_site_adp_type
_atom_site_occupancy
_atom_site_symmetry_multiplicity
_atom_site_calc_flag
_atom_site_refinement_flags
_atom_site_disorder_assembly
_atom_site_disorder_group
Co1 Co 1.08253(4) 0.80347(3) 0.831674(17) 0.02621(12) Uani 1 1 d . . .
N1 N 1.2625(5) 1.6400(3) 0.50315(19) 0.0850(11) Uani 1 1 d . . .
N2 N 1.1956(3) 1.1726(2) 0.54117(12) 0.0341(5) Uani 1 1 d . . .
N3 N 1.0982(2) 0.8876(2) 0.73314(11) 0.0327(5) Uani 1 1 d . . .
N4 N 1.2298(2) 0.9768(2) 0.90738(11) 0.0315(5) Uani 1 1 d . . .
N5 N 1.0524(2) 0.7705(2) 0.94042(12) 0.0330(5) Uani 1 1 d . . .
O1 O 1.1956(2) 0.18042(18) 0.18764(11) 0.0427(5) Uani 1 1 d . . .
O2 O 1.11086(19) 0.34589(18) 0.22741(11) 0.0395(4) Uani 1 1 d . . .
O3 O 1.7506(2) 0.28427(17) 0.17636(11) 0.0372(4) Uani 1 1 d . . .
O4 O 1.8621(2) 0.4850(2) 0.15853(14) 0.0550(6) Uani 1 1 d . . .
O5 O 1.5113(2) 0.75379(17) 0.21842(11) 0.0408(5) Uani 1 1 d . . .
C1 C 1.2174(3) 0.2998(2) 0.21145(13) 0.0315(6) Uani 1 1 d . . .
C2 C 1.3684(3) 0.3984(2) 0.21533(13) 0.0287(5) Uani 1 1 d . . .
C3 C 1.3728(3) 0.5303(2) 0.22246(14) 0.0322(6) Uani 1 1 d . . .
H3A H 1.2860 0.5582 0.2309 0.039 Uiso 1 1 calc R . .
C4 C 1.5050(3) 0.6215(2) 0.21723(14) 0.0318(5) Uani 1 1 d . . .
C5 C 1.6304(3) 0.5826(2) 0.20338(14) 0.0314(5) Uani 1 1 d . . .
H5A H 1.7192 0.6459 0.1989 0.038 Uiso 1 1 calc R . .
C6 C 1.6267(3) 0.4499(2) 0.19597(13) 0.0291(5) Uani 1 1 d . . .
C7 C 1.4959(3) 0.3581(2) 0.20320(13) 0.0285(5) Uani 1 1 d . . .
H7A H 1.4940 0.2680 0.1998 0.034 Uiso 1 1 calc R . .
C8 C 1.7602(3) 0.4060(3) 0.17561(14) 0.0325(6) Uani 1 1 d . . .
C9 C 1.4545(3) 0.8179(2) 0.27118(14) 0.0315(5) Uani 1 1 d . . .
C10 C 1.3989(3) 0.9224(3) 0.25129(15) 0.0365(6) Uani 1 1 d . . .
H10A H 1.3970 0.9452 0.2030 0.044 Uiso 1 1 calc R . .
C11 C 1.3461(3) 0.9933(2) 0.30226(15) 0.0352(6) Uani 1 1 d . . .
H11A H 1.3085 1.0654 0.2887 0.042 Uiso 1 1 calc R . .
C12 C 1.3469(3) 0.9610(2) 0.37324(13) 0.0286(5) Uani 1 1 d . . .
C13 C 1.4057(3) 0.8565(2) 0.39191(14) 0.0340(6) Uani 1 1 d . . .
H13A H 1.4091 0.8338 0.4404 0.041 Uiso 1 1 calc R . .
C14 C 1.4592(3) 0.7849(2) 0.34159(15) 0.0349(6) Uani 1 1 d . . .
H14A H 1.4989 0.7138 0.3552 0.042 Uiso 1 1 calc R . .
C15 C 1.2918(6) 1.5839(4) 0.5639(2) 0.0858(14) Uani 1 1 d . . .
H15A H 1.3207 1.6384 0.6123 0.103 Uiso 1 1 calc R . .
C16 C 1.2828(5) 1.4529(3) 0.56102(19) 0.0668(11) Uani 1 1 d . . .
H16A H 1.3014 1.4182 0.6062 0.080 Uiso 1 1 calc R . .
C17 C 1.2461(4) 1.3714(3) 0.49093(16) 0.0422(7) Uani 1 1 d . . .
C18 C 1.2184(4) 1.4288(3) 0.42754(18) 0.0545(8) Uani 1 1 d . . .
H18A H 1.1952 1.3779 0.3785 0.065 Uiso 1 1 calc R . .
C19 C 1.2248(5) 1.5598(3) 0.4363(2) 0.0712(11) Uani 1 1 d . . .
H19A H 1.2009 1.5961 0.3920 0.085 Uiso 1 1 calc R . .
C20 C 1.1428(4) 0.8213(3) 0.68033(17) 0.0548(9) Uani 1 1 d . . .
H20A H 1.1555 0.7369 0.6867 0.066 Uiso 1 1 calc R . .
C21 C 1.1713(4) 0.8676(3) 0.61744(17) 0.0538(9) Uani 1 1 d . . .
H21A H 1.2034 0.8157 0.5819 0.065 Uiso 1 1 calc R . .
C22 C 1.1538(3) 0.9893(2) 0.60541(13) 0.0297(5) Uani 1 1 d . . .
C23 C 1.1026(3) 1.0575(3) 0.65857(14) 0.0342(6) Uani 1 1 d . . .
H23A H 1.0862 1.1409 0.6527 0.041 Uiso 1 1 calc R . .
C24 C 1.0753(3) 1.0031(3) 0.72021(14) 0.0355(6) Uani 1 1 d . . .
H24A H 1.0382 1.0507 0.7554 0.043 Uiso 1 1 calc R . .
C25 C 1.2422(3) 1.2305(2) 0.48612(14) 0.0345(6) Uani 1 1 d . . .
C26 C 1.2913(3) 1.1655(2) 0.43034(14) 0.0335(6) Uani 1 1 d . . .
H26A H 1.3258 1.2105 0.3933 0.040 Uiso 1 1 calc R . .
C27 C 1.2896(3) 1.0347(2) 0.42920(13) 0.0291(5) Uani 1 1 d . . .
C28 C 1.2356(3) 0.9741(2) 0.48466(13) 0.0304(5) Uani 1 1 d . . .
H28A H 1.2272 0.8833 0.4843 0.037 Uiso 1 1 calc R . .
C29 C 1.1942(3) 1.0462(2) 0.54026(13) 0.0291(5) Uani 1 1 d . . .
C30 C 1.3345(3) 1.0713(3) 0.88934(16) 0.0438(7) Uani 1 1 d . . .
H30A H 1.3395 1.0643 0.8383 0.053 Uiso 1 1 calc R . .
C31 C 1.4341(4) 1.1771(3) 0.94118(18) 0.0637(10) Uani 1 1 d . . .
H31A H 1.5089 1.2408 0.9268 0.076 Uiso 1 1 calc R . .
C32 C 1.4239(5) 1.1893(4) 1.0142(2) 0.0775(12) Uani 1 1 d . . .
H32A H 1.4902 1.2629 1.0510 0.093 Uiso 1 1 calc R . .
C33 C 1.3165(4) 1.0938(3) 1.03410(17) 0.0585(9) Uani 1 1 d . . .
H33A H 1.3071 1.1015 1.0844 0.070 Uiso 1 1 calc R . .
C34 C 1.2235(3) 0.9877(3) 0.97987(14) 0.0329(6) Uani 1 1 d . . .
C35 C 1.1156(3) 0.8744(3) 0.99738(14) 0.0326(6) Uani 1 1 d . . .
C36 C 1.0858(4) 0.8725(3) 1.06773(16) 0.0478(7) Uani 1 1 d . . .
H36A H 1.1282 0.9483 1.1065 0.057 Uiso 1 1 calc R . .
C37 C 0.9935(4) 0.7582(4) 1.08007(18) 0.0583(9) Uani 1 1 d . . .
H37A H 0.9726 0.7540 1.1279 0.070 Uiso 1 1 calc R . .
C38 C 0.9321(4) 0.6506(3) 1.02245(19) 0.0552(8) Uani 1 1 d . . .
H38A H 0.8694 0.5709 1.0301 0.066 Uiso 1 1 calc R . .
C39 C 0.9629(3) 0.6601(3) 0.95331(17) 0.0443(7) Uani 1 1 d . . .
H39A H 0.9192 0.5859 0.9135 0.053 Uiso 1 1 calc R . .
O1W O 0.9652(5) 1.2928(5) 0.7333(3) 0.181(2) Uani 1 1 d . . .
H1WB H 1.0330 1.3722 0.7661 0.271 Uiso 1 1 d R . .
H1WA H 0.8665 1.3074 0.7108 0.271 Uiso 1 1 d R . .

loop_
_atom_site_aniso_label
_atom_site_aniso_U_11
_atom_site_aniso_U_22
_atom_site_aniso_U_33
_atom_site_aniso_U_23
_atom_site_aniso_U_13
_atom_site_aniso_U_12
Co1 0.03013(19) 0.02696(19) 0.02545(19) 0.00669(13) 0.01334(13) 0.00860(13)
N1 0.172(4) 0.0386(16) 0.071(2) 0.0207(15) 0.059(2) 0.048(2)
N2 0.0485(13) 0.0300(11) 0.0323(11) 0.0112(9) 0.0184(10) 0.0168(10)
N3 0.0437(12) 0.0301(11) 0.0269(11) 0.0080(9) 0.0136(9) 0.0096(9)
N4 0.0351(11) 0.0334(11) 0.0270(11) 0.0058(9) 0.0120(9) 0.0076(9)
N5 0.0385(11) 0.0364(12) 0.0305(11) 0.0127(9) 0.0155(9) 0.0128(9)
O1 0.0492(11) 0.0326(10) 0.0452(11) 0.0069(8) 0.0199(9) 0.0024(8)
O2 0.0277(9) 0.0445(11) 0.0488(11) 0.0096(9) 0.0163(8) 0.0088(8)
O3 0.0352(9) 0.0348(10) 0.0495(11) 0.0104(8) 0.0182(8) 0.0161(8)
O4 0.0510(12) 0.0466(12) 0.0892(17) 0.0258(12) 0.0476(12) 0.0199(10)
O5 0.0570(12) 0.0278(9) 0.0540(12) 0.0121(8) 0.0387(10) 0.0171(8)
C1 0.0311(13) 0.0362(15) 0.0259(12) 0.0103(11) 0.0080(10) 0.0043(11)
C2 0.0298(12) 0.0322(13) 0.0260(12) 0.0069(10) 0.0103(10) 0.0088(10)
C3 0.0307(13) 0.0352(14) 0.0368(14) 0.0059(11) 0.0169(11) 0.0131(11)
C4 0.0411(14) 0.0262(13) 0.0340(14) 0.0066(10) 0.0173(11) 0.0129(11)
C5 0.0306(12) 0.0294(13) 0.0364(14) 0.0059(10) 0.0154(11) 0.0064(10)
C6 0.0307(12) 0.0309(13) 0.0290(13) 0.0063(10) 0.0118(10) 0.0107(10)
C7 0.0330(12) 0.0273(12) 0.0270(12) 0.0050(10) 0.0104(10) 0.0096(10)
C8 0.0338(13) 0.0379(15) 0.0315(13) 0.0087(11) 0.0139(11) 0.0143(11)
C9 0.0348(13) 0.0267(13) 0.0373(14) 0.0041(10) 0.0184(11) 0.0090(10)
C10 0.0498(15) 0.0358(14) 0.0341(14) 0.0135(11) 0.0208(12) 0.0185(12)
C11 0.0496(15) 0.0320(14) 0.0361(14) 0.0138(11) 0.0212(12) 0.0210(12)
C12 0.0361(13) 0.0234(12) 0.0284(13) 0.0053(10) 0.0126(10) 0.0083(10)
C13 0.0442(15) 0.0305(13) 0.0301(13) 0.0086(11) 0.0111(11) 0.0132(11)
C14 0.0433(14) 0.0274(13) 0.0390(14) 0.0092(11) 0.0122(12) 0.0166(11)
C15 0.175(5) 0.047(2) 0.055(2) 0.0105(17) 0.045(3) 0.055(3)
C16 0.133(3) 0.0428(18) 0.0448(18) 0.0150(15) 0.038(2) 0.044(2)
C17 0.0680(19) 0.0319(14) 0.0416(16) 0.0140(12) 0.0298(14) 0.0233(13)
C18 0.096(3) 0.0354(16) 0.0434(17) 0.0144(13) 0.0294(17) 0.0245(16)
C19 0.136(4) 0.0400(18) 0.058(2) 0.0278(16) 0.043(2) 0.037(2)
C20 0.112(3) 0.0324(15) 0.0419(17) 0.0190(13) 0.0413(18) 0.0340(17)
C21 0.108(3) 0.0366(16) 0.0402(16) 0.0166(13) 0.0435(18) 0.0361(17)
C22 0.0381(13) 0.0265(12) 0.0267(12) 0.0074(10) 0.0111(10) 0.0097(10)
C23 0.0455(15) 0.0305(13) 0.0347(14) 0.0114(11) 0.0168(12) 0.0169(11)
C24 0.0436(15) 0.0407(15) 0.0304(13) 0.0094(11) 0.0179(11) 0.0182(12)
C25 0.0492(15) 0.0280(13) 0.0328(14) 0.0105(11) 0.0157(12) 0.0154(11)
C26 0.0472(15) 0.0264(13) 0.0319(13) 0.0103(10) 0.0176(12) 0.0104(11)
C27 0.0365(13) 0.0268(12) 0.0262(12) 0.0058(10) 0.0103(10) 0.0105(10)
C28 0.0415(14) 0.0235(12) 0.0286(13) 0.0068(10) 0.0118(11) 0.0098(10)
C29 0.0373(13) 0.0249(12) 0.0271(12) 0.0073(10) 0.0100(10) 0.0096(10)
C30 0.0466(16) 0.0469(17) 0.0309(14) 0.0072(12) 0.0142(12) -0.0037(13)
C31 0.068(2) 0.057(2) 0.0444(18) 0.0053(15) 0.0131(16) -0.0191(17)
C32 0.091(3) 0.066(2) 0.0418(19) -0.0083(16) 0.0113(18) -0.026(2)
C33 0.074(2) 0.060(2) 0.0279(15) -0.0003(14) 0.0148(15) -0.0031(17)
C34 0.0376(13) 0.0374(14) 0.0254(13) 0.0063(11) 0.0096(11) 0.0122(11)
C35 0.0368(13) 0.0414(15) 0.0277(13) 0.0117(11) 0.0129(11) 0.0189(11)
C36 0.0617(19) 0.0571(19) 0.0316(15) 0.0124(13) 0.0208(14) 0.0196(15)
C37 0.077(2) 0.070(2) 0.0423(18) 0.0233(17) 0.0349(17) 0.0233(18)
C38 0.067(2) 0.055(2) 0.058(2) 0.0333(17) 0.0343(17) 0.0167(16)
C39 0.0539(17) 0.0387(15) 0.0445(16) 0.0164(13) 0.0209(14) 0.0092(13)
O1W 0.125(4) 0.176(5) 0.204(5) -0.011(4) 0.020(3) 0.015(3)

loop_
_atom_type_symbol
_atom_type_description
_atom_type_scat_dispersion_real
_atom_type_scat_dispersion_imag
_atom_type_scat_source
C C 0.0033 0.0016 'International Tables Vol C Tables 4.2.6.8 and 6.1.1.4'
H H 0.0000 0.0000 'International Tables Vol C Tables 4.2.6.8 and 6.1.1.4'
N N 0.0061 0.0033 'International Tables Vol C Tables 4.2.6.8 and 6.1.1.4'
O O 0.0106 0.0060 'International Tables Vol C Tables 4.2.6.8 and 6.1.1.4'
Zn Zn 0.2839 1.4301 'International Tables Vol C Tables 4.2.6.8 and 6.1.1.4'
Co Co 0.3494 0.9721 'International Tables Vol C Tables 4.2.6.8 and 6.1.1.4'

loop_
_geom_angle_atom_site_label_1
_geom_angle_atom_site_label_2
_geom_angle_atom_site_label_3
_geom_angle
_geom_angle_site_symmetry_1
_geom_angle_site_symmetry_3
O3 Co1 O2 99.75(9) 2_866 2_766
O3 Co1 N4 96.87(9) 2_866 .
O2 Co1 N4 162.04(8) 2_766 .
O3 Co1 N3 92.45(8) 2_866 .
O2 Co1 N3 92.37(8) 2_766 .
N4 Co1 N3 93.69(9) . .
O3 Co1 N5 101.10(8) 2_866 .
O2 Co1 N5 94.24(8) 2_766 .
N4 Co1 N5 75.82(8) . .
N3 Co1 N5 163.67(8) . .
C15 N1 C19 115.7(3) . .
C29 N2 C25 117.6(2) . .
C20 N3 C24 115.9(2) . .
C20 N3 Co1 117.04(18) . .
C24 N3 Co1 126.94(17) . .
C30 N4 C34 118.1(2) . .
C30 N4 Co1 124.91(17) . .
C34 N4 Co1 116.86(17) . .
C39 N5 C35 118.5(2) . .
C39 N5 Co1 124.92(19) . .
C35 N5 Co1 116.15(17) . .
C1 O2 Co1 100.02(16) . 2_766
C8 O3 Co1 125.98(16) . 2_866
C9 O5 C4 119.19(19) . .
O1 C1 O2 122.5(2) . .
O1 C1 C2 120.9(2) . .
O2 C1 C2 116.4(2) . .
C3 C2 C7 120.0(2) . .
C3 C2 C1 118.5(2) . .
C7 C2 C1 121.0(2) . .
C2 C3 C4 119.6(2) . .
C2 C3 H3A 120.2 . .
C4 C3 H3A 120.2 . .
C5 C4 C3 121.0(2) . .
C5 C4 O5 116.8(2) . .
C3 C4 O5 121.9(2) . .
C4 C5 C6 119.7(2) . .
C4 C5 H5A 120.1 . .
C6 C5 H5A 120.1 . .
C5 C6 C7 119.6(2) . .
C5 C6 C8 119.7(2) . .
C7 C6 C8 120.7(2) . .
C2 C7 C6 120.1(2) . .
C2 C7 H7A 120.0 . .
C6 C7 H7A 120.0 . .
O4 C8 O3 126.3(2) . .
O4 C8 C6 119.4(2) . .
O3 C8 C6 114.2(2) . .
C14 C9 C10 120.7(2) . .
C14 C9 O5 122.7(2) . .
C10 C9 O5 116.5(2) . .
C11 C10 C9 119.4(2) . .
C11 C10 H10A 120.3 . .
C9 C10 H10A 120.3 . .
C10 C11 C12 121.2(2) . .
C10 C11 H11A 119.4 . .
C12 C11 H11A 119.4 . .
C13 C12 C11 117.9(2) . .
C13 C12 C27 119.5(2) . .
C11 C12 C27 122.6(2) . .
C14 C13 C12 121.5(2) . .
C14 C13 H13A 119.3 . .
C12 C13 H13A 119.3 . .
C13 C14 C9 119.3(2) . .
C13 C14 H14A 120.4 . .
C9 C14 H14A 120.4 . .
N1 C15 C16 124.3(3) . .
N1 C15 H15A 117.8 . .
C16 C15 H15A 117.8 . .
C15 C16 C17 119.2(3) . .
C15 C16 H16A 120.4 . .
C17 C16 H16A 120.4 . .
C18 C17 C16 117.1(3) . .
C18 C17 C25 122.5(3) . .
C16 C17 C25 120.4(3) . .
C19 C18 C17 119.3(3) . .
C19 C18 H18A 120.4 . .
C17 C18 H18A 120.4 . .
N1 C19 C18 124.4(3) . .
N1 C19 H19A 117.8 . .
C18 C19 H19A 117.8 . .
N3 C20 C21 123.9(3) . .
N3 C20 H20A 118.0 . .
C21 C20 H20A 118.0 . .
C20 C21 C22 120.3(3) . .
C20 C21 H21A 119.9 . .
C22 C21 H21A 119.9 . .
C21 C22 C23 116.5(2) . .
C21 C22 C29 121.5(2) . .
C23 C22 C29 122.0(2) . .
C24 C23 C22 119.5(2) . .
C24 C23 H23A 120.3 . .
C22 C23 H23A 120.3 . .
N3 C24 C23 123.8(2) . .
N3 C24 H24A 118.1 . .
C23 C24 H24A 118.1 . .
N2 C25 C26 122.8(2) . .
N2 C25 C17 115.5(2) . .
C26 C25 C17 121.5(2) . .
C27 C26 C25 119.6(2) . .
C27 C26 H26A 120.2 . .
C25 C26 H26A 120.2 . .
C26 C27 C28 117.2(2) . .
C26 C27 C12 122.4(2) . .
C28 C27 C12 120.4(2) . .
C29 C28 C27 120.1(2) . .
C29 C28 H28A 120.0 . .
C27 C28 H28A 120.0 . .
N2 C29 C28 122.5(2) . .
N2 C29 C22 115.8(2) . .
C28 C29 C22 121.6(2) . .
N4 C30 C31 122.9(3) . .
N4 C30 H30A 118.6 . .
C31 C30 H30A 118.6 . .
C32 C31 C30 118.6(3) . .
C32 C31 H31A 120.7 . .
C30 C31 H31A 120.7 . .
C31 C32 C33 119.6(3) . .
C31 C32 H32A 120.2 . .
C33 C32 H32A 120.2 . .
C34 C33 C32 118.9(3) . .
C34 C33 H33A 120.6 . .
C32 C33 H33A 120.6 . .
N4 C34 C33 121.9(2) . .
N4 C34 C35 115.4(2) . .
C33 C34 C35 122.7(2) . .
N5 C35 C36 122.0(3) . .
N5 C35 C34 114.7(2) . .
C36 C35 C34 123.3(3) . .
C37 C36 C35 118.7(3) . .
C37 C36 H36A 120.7 . .
C35 C36 H36A 120.7 . .
C38 C37 C36 119.3(3) . .
C38 C37 H37A 120.3 . .
C36 C37 H37A 120.3 . .
C37 C38 C39 119.1(3) . .
C37 C38 H38A 120.4 . .
C39 C38 H38A 120.4 . .
N5 C39 C38 122.3(3) . .
N5 C39 H39A 118.9 . .
C38 C39 H39A 118.9 . .
H1WB O1W H1WA 109.5 . .

loop_
_geom_bond_atom_site_label_1
_geom_bond_atom_site_label_2
_geom_bond_distance
_geom_bond_site_symmetry_2
Co1 O3 1.9950(19) 2_866
Co1 O2 2.051(2) 2_766
Co1 N4 2.125(2) .
Co1 N3 2.140(2) .
Co1 N5 2.149(2) .
N1 C15 1.336(5) .
N1 C19 1.338(5) .
N2 C29 1.341(3) .
N2 C25 1.348(3) .
N3 C20 1.333(4) .
N3 C24 1.335(3) .
N4 C30 1.343(3) .
N4 C34 1.348(3) .
N5 C39 1.343(3) .
N5 C35 1.345(3) .
O1 C1 1.247(3) .
O2 C1 1.267(3) .
O2 Co1 2.0515(19) 2_766
O3 C8 1.280(3) .
O3 Co1 1.9950(19) 2_866
O4 C8 1.224(3) .
O5 C9 1.391(3) .
O5 C4 1.392(3) .
C1 C2 1.503(3) .
C2 C3 1.385(4) .
C2 C7 1.391(3) .
C3 C4 1.388(4) .
C3 H3A 0.9500 .
C4 C5 1.376(3) .
C5 C6 1.394(3) .
C5 H5A 0.9500 .
C6 C7 1.396(3) .
C6 C8 1.516(3) .
C7 H7A 0.9500 .
C9 C14 1.381(4) .
C9 C10 1.383(4) .
C10 C11 1.381(4) .
C10 H10A 0.9500 .
C11 C12 1.394(4) .
C11 H11A 0.9500 .
C12 C13 1.392(3) .
C12 C27 1.489(3) .
C13 C14 1.381(4) .
C13 H13A 0.9500 .
C14 H14A 0.9500 .
C15 C16 1.371(5) .
C15 H15A 0.9500 .
C16 C17 1.394(4) .
C16 H16A 0.9500 .
C17 C18 1.384(4) .
C17 C25 1.484(4) .
C18 C19 1.371(4) .
C18 H18A 0.9500 .
C19 H19A 0.9500 .
C20 C21 1.369(4) .
C20 H20A 0.9500 .
C21 C22 1.380(4) .
C21 H21A 0.9500 .
C22 C23 1.386(4) .
C22 C29 1.491(3) .
C23 C24 1.383(4) .
C23 H23A 0.9500 .
C24 H24A 0.9500 .
C25 C26 1.392(4) .
C26 C27 1.387(3) .
C26 H26A 0.9500 .
C27 C28 1.395(3) .
C28 C29 1.387(3) .
C28 H28A 0.9500 .
C30 C31 1.368(4) .
C30 H30A 0.9500 .
C31 C32 1.368(5) .
C31 H31A 0.9500 .
C32 C33 1.382(5) .
C32 H32A 0.9500 .
C33 C34 1.374(4) .
C33 H33A 0.9500 .
C34 C35 1.483(4) .
C35 C36 1.390(4) .
C36 C37 1.380(4) .
C36 H36A 0.9500 .
C37 C38 1.376(5) .
C37 H37A 0.9500 .
C38 C39 1.380(4) .
C38 H38A 0.9500 .
C39 H39A 0.9500 .
O1W H1WB 0.9600 .
O1W H1WA 0.9600 .

loop_
_geom_torsion_atom_site_label_1
_geom_torsion_atom_site_label_2
_geom_torsion_atom_site_label_3
_geom_torsion_atom_site_label_4
_geom_torsion
_geom_torsion_site_symmetry_1
_geom_torsion_site_symmetry_2
_geom_torsion_site_symmetry_3
_geom_torsion_site_symmetry_4
O3 Co1 N3 C20 29.2(2) 2_866 . . .
O2 Co1 N3 C20 -70.6(2) 2_766 . . .
N4 Co1 N3 C20 126.3(2) . . . .
N5 Co1 N3 C20 175.5(3) . . . .
O3 Co1 N3 C24 -147.2(2) 2_866 . . .
O2 Co1 N3 C24 112.9(2) 2_766 . . .
N4 Co1 N3 C24 -50.2(2) . . . .
N5 Co1 N3 C24 -1.0(4) . . . .
O3 Co1 N4 C30 70.4(2) 2_866 . . .
O2 Co1 N4 C30 -132.0(3) 2_766 . . .
N3 Co1 N4 C30 -22.6(2) . . . .
N5 Co1 N4 C30 170.1(2) . . . .
O3 Co1 N4 C34 -105.32(18) 2_866 . . .
O2 Co1 N4 C34 52.3(3) 2_766 . . .
N3 Co1 N4 C34 161.77(18) . . . .
N5 Co1 N4 C34 -5.56(18) . . . .
O3 Co1 N5 C39 -83.4(2) 2_866 . . .
O2 Co1 N5 C39 17.4(2) 2_766 . . .
N4 Co1 N5 C39 -177.8(2) . . . .
N3 Co1 N5 C39 131.1(3) . . . .
O3 Co1 N5 C35 103.97(18) 2_866 . . .
O2 Co1 N5 C35 -155.22(18) 2_766 . . .
N4 Co1 N5 C35 9.60(17) . . . .
N3 Co1 N5 C35 -41.6(4) . . . .
Co1 O2 C1 O1 -19.4(3) 2_766 . . .
Co1 O2 C1 C2 154.69(17) 2_766 . . .
O1 C1 C2 C3 163.0(2) . . . .
O2 C1 C2 C3 -11.2(3) . . . .
O1 C1 C2 C7 -9.5(4) . . . .
O2 C1 C2 C7 176.2(2) . . . .
C7 C2 C3 C4 0.2(4) . . . .
C1 C2 C3 C4 -172.5(2) . . . .
C2 C3 C4 C5 1.5(4) . . . .
C2 C3 C4 O5 175.2(2) . . . .
C9 O5 C4 C5 -141.6(2) . . . .
C9 O5 C4 C3 44.4(3) . . . .
C3 C4 C5 C6 -1.3(4) . . . .
O5 C4 C5 C6 -175.4(2) . . . .
C4 C5 C6 C7 -0.4(4) . . . .
C4 C5 C6 C8 176.0(2) . . . .
C3 C2 C7 C6 -1.9(4) . . . .
C1 C2 C7 C6 170.5(2) . . . .
C5 C6 C7 C2 2.0(4) . . . .
C8 C6 C7 C2 -174.3(2) . . . .
Co1 O3 C8 O4 11.9(4) 2_866 . . .
Co1 O3 C8 C6 -170.10(15) 2_866 . . .
C5 C6 C8 O4 -7.2(4) . . . .
C7 C6 C8 O4 169.1(3) . . . .
C5 C6 C8 O3 174.6(2) . . . .
C7 C6 C8 O3 -9.0(3) . . . .
C4 O5 C9 C14 31.0(4) . . . .
C4 O5 C9 C10 -152.2(2) . . . .
C14 C9 C10 C11 -0.7(4) . . . .
O5 C9 C10 C11 -177.6(2) . . . .
C9 C10 C11 C12 -0.4(4) . . . .
C10 C11 C12 C13 1.3(4) . . . .
C10 C11 C12 C27 -179.5(2) . . . .
C11 C12 C13 C14 -1.1(4) . . . .
C27 C12 C13 C14 179.6(2) . . . .
C12 C13 C14 C9 0.1(4) . . . .
C10 C9 C14 C13 0.9(4) . . . .
O5 C9 C14 C13 177.6(2) . . . .
C19 N1 C15 C16 -1.1(7) . . . .
N1 C15 C16 C17 2.2(8) . . . .
C15 C16 C17 C18 -0.9(6) . . . .
C15 C16 C17 C25 177.4(4) . . . .
C16 C17 C18 C19 -1.4(5) . . . .
C25 C17 C18 C19 -179.6(3) . . . .
C15 N1 C19 C18 -1.5(7) . . . .
C17 C18 C19 N1 2.7(7) . . . .
C24 N3 C20 C21 2.8(5) . . . .
Co1 N3 C20 C21 -174.1(3) . . . .
N3 C20 C21 C22 -0.3(6) . . . .
C20 C21 C22 C23 -1.8(5) . . . .
C20 C21 C22 C29 175.9(3) . . . .
C21 C22 C23 C24 1.3(4) . . . .
C29 C22 C23 C24 -176.3(2) . . . .
C20 N3 C24 C23 -3.2(4) . . . .
Co1 N3 C24 C23 173.3(2) . . . .
C22 C23 C24 N3 1.3(4) . . . .
C29 N2 C25 C26 -1.5(4) . . . .
C29 N2 C25 C17 -178.3(2) . . . .
C18 C17 C25 N2 -149.0(3) . . . .
C16 C17 C25 N2 32.9(4) . . . .
C18 C17 C25 C26 34.2(4) . . . .
C16 C17 C25 C26 -144.0(3) . . . .
N2 C25 C26 C27 1.6(4) . . . .
C17 C25 C26 C27 178.3(3) . . . .
C25 C26 C27 C28 0.8(4) . . . .
C25 C26 C27 C12 -177.3(2) . . . .
C13 C12 C27 C26 152.4(3) . . . .
C11 C12 C27 C26 -26.8(4) . . . .
C13 C12 C27 C28 -25.7(4) . . . .
C11 C12 C27 C28 155.1(3) . . . .
C26 C27 C28 C29 -3.4(4) . . . .
C12 C27 C28 C29 174.8(2) . . . .
C25 N2 C29 C28 -1.2(4) . . . .
C25 N2 C29 C22 175.5(2) . . . .
C27 C28 C29 N2 3.7(4) . . . .
C27 C28 C29 C22 -172.8(2) . . . .
C21 C22 C29 N2 -169.9(3) . . . .
C23 C22 C29 N2 7.6(4) . . . .
C21 C22 C29 C28 6.8(4) . . . .
C23 C22 C29 C28 -175.7(2) . . . .
C34 N4 C30 C31 0.1(4) . . . .
Co1 N4 C30 C31 -175.6(3) . . . .
N4 C30 C31 C32 -1.9(6) . . . .
C30 C31 C32 C33 1.4(6) . . . .
C31 C32 C33 C34 0.8(6) . . . .
C30 N4 C34 C33 2.3(4) . . . .
Co1 N4 C34 C33 178.2(2) . . . .
C30 N4 C34 C35 -174.8(2) . . . .
Co1 N4 C34 C35 1.2(3) . . . .
C32 C33 C34 N4 -2.7(5) . . . .
C32 C33 C34 C35 174.1(3) . . . .
C39 N5 C35 C36 -2.6(4) . . . .
Co1 N5 C35 C36 170.5(2) . . . .
C39 N5 C35 C34 174.9(2) . . . .
Co1 N5 C35 C34 -11.9(3) . . . .
N4 C34 C35 N5 7.1(3) . . . .
C33 C34 C35 N5 -169.9(3) . . . .
N4 C34 C35 C36 -175.4(3) . . . .
C33 C34 C35 C36 7.7(4) . . . .
N5 C35 C36 C37 2.6(4) . . . .
C34 C35 C36 C37 -174.7(3) . . . .
C35 C36 C37 C38 -0.9(5) . . . .
C36 C37 C38 C39 -0.8(5) . . . .
C35 N5 C39 C38 0.9(4) . . . .
Co1 N5 C39 C38 -171.6(2) . . . .
C37 C38 C39 N5 0.8(5) . . . .
